data_7250435
loop_
_publ_author_name
'Rasphone, Arigna'
'Zhang, Hong-Chuan'
'Lee, Yun-Syuan'
'Ye, Yu-Hui'
'Kuo, Ying-Tong'
'Lai, Yi-Fang'
'Chen, Zhi-Ling'
'Wang, Song-Wei'
'Chen, Jhy-Der'

_publ_section_title
;
 Zn(ii), Cd(ii) and Hg(ii) halide coordination polymers supported by
 bis-pyridyl-bis-amide: structural diversity and structural transformation
;
_journal_issue 25
_journal_name_full CrystEngComm
_journal_page_first 4404
_journal_page_last 4414
_journal_paper_doi 10.1039/D5CE00465A
_journal_volume 27
_journal_year 2025
_chemical_formula_sum 'C30 H28 Br2 Cd2 N8 O8'
_chemical_formula_weight 1013.22
_space_group_crystal_system monoclinic
_space_group_IT_number 14
_space_group_name_Hall '-P 2ybc'
_space_group_name_H-M_alt 'P 1 21/c 1'
_atom_sites_solution_hydrogens geom
_audit_creation_method SHELXL-2019/1
_audit_update_record
;
2025-04-21 deposited with the CCDC.	2025-05-22 downloaded from the CCDC.
;
_cell_angle_alpha 90
_cell_angle_beta 115.88
_cell_angle_gamma 90
_cell_formula_units_Z 2
_cell_length_a 8.2630(5)
_cell_length_b 24.8667(15)
_cell_length_c 9.4656(6)
_cell_measurement_reflns_used 9945
_cell_measurement_temperature 296(2)
_cell_measurement_theta_max 28.52
_cell_measurement_theta_min 2.39
_cell_volume 1749.87(19)
_computing_cell_refinement 'Bruker SAINT'
_computing_data_collection 'Bruker APEX2'
_computing_data_reduction 'Bruker SAINT'
_computing_molecular_graphics 'Bruker SHELXTL'
_computing_publication_material 'Bruker SHELXTL'
_computing_structure_refinement 'SHELXL-2019/1 (Sheldrick, 2019)'
_computing_structure_solution 'SHELXS-97 (Sheldrick 2008)'
_diffrn_ambient_temperature 296(2)
_diffrn_measured_fraction_theta_full 1.000
_diffrn_measured_fraction_theta_max 1.000
_diffrn_measurement_device_type 'Bruker APEX-II CCD'
_diffrn_measurement_method '\f and \w scans'
_diffrn_radiation_type MoK\a
_diffrn_radiation_wavelength 0.71073
_diffrn_reflns_av_R_equivalents 0.0607
_diffrn_reflns_av_unetI/netI 0.0369
_diffrn_reflns_Laue_measured_fraction_full 1.000
_diffrn_reflns_Laue_measured_fraction_max 1.000
_diffrn_reflns_limit_h_max 10
_diffrn_reflns_limit_h_min -10
_diffrn_reflns_limit_k_max 30
_diffrn_reflns_limit_k_min -30
_diffrn_reflns_limit_l_max 11
_diffrn_reflns_limit_l_min -11
_diffrn_reflns_number 23987
_diffrn_reflns_point_group_measured_fraction_full 1.000
_diffrn_reflns_point_group_measured_fraction_max 1.000
_diffrn_reflns_theta_full 25.242
_diffrn_reflns_theta_max 25.997
_diffrn_reflns_theta_min 1.638
_exptl_absorpt_coefficient_mu 3.559
_exptl_absorpt_correction_T_max 0.7457
_exptl_absorpt_correction_T_min 0.5013
_exptl_absorpt_correction_type multi-scan
_exptl_absorpt_process_details 'SADABS V2008/1 (Bruker AXS, 2008)'
_exptl_crystal_colour colourless
_exptl_crystal_density_diffrn 1.923
_exptl_crystal_description plate
_exptl_crystal_F_000 988
_exptl_crystal_size_max 0.500
_exptl_crystal_size_mid 0.200
_exptl_crystal_size_min 0.100
_refine_diff_density_max 0.363
_refine_diff_density_min -0.404
_refine_diff_density_rms 0.079
_refine_ls_extinction_method none
_refine_ls_goodness_of_fit_ref 1.031
_refine_ls_hydrogen_treatment constr
_refine_ls_matrix_type full
_refine_ls_number_parameters 226
_refine_ls_number_reflns 3443
_refine_ls_number_restraints 0
_refine_ls_restrained_S_all 1.031
_refine_ls_R_factor_all 0.0326
_refine_ls_R_factor_gt 0.0254
_refine_ls_shift/su_max 0.001
_refine_ls_shift/su_mean 0.000
_refine_ls_structure_factor_coef Fsqd
_refine_ls_weighting_details 'w=1/[\s^2^(Fo^2^)+(0.0183P)^2^+1.1855P] where P=(Fo^2^+2Fc^2^)/3'
_refine_ls_weighting_scheme calc
_refine_ls_wR_factor_gt 0.0564
_refine_ls_wR_factor_ref 0.0592
_reflns_Friedel_coverage 0.000
_reflns_number_gt 2997
_reflns_number_total 3443
_reflns_threshold_expression 'I > 2\s(I)'
_cod_data_source_file d5ce00465a2.cif
_cod_data_source_block 10
_cod_depositor_comments
;
The following automatic conversions were performed:

data item '_exptl_absorpt_correction_type' value 'multi_scan' was
changed to 'multi-scan' in accordance with the
/home/data/users/saulius/crontab/automatic-downloads/rss-feeds/RSC/lib/dictionaries/cif_core.dic
dictionary named 'cif_core.dic' version 2.4.2 last updated on
2011-04-26.

Automatic conversion script
Id: cif_fix_values 8170 2020-07-09 18:12:32Z antanas 

 Adding full bibliography for 7250429--7250439.cif.
;
_cod_original_cell_volume 1749.89(18)
_cod_original_sg_symbol_H-M 'P 21/c'
_cod_database_code 7250435
_shelx_shelxl_version_number 2019/1
_shelx_space_group_comment
; 
The symmetry employed for this shelxl refinement is uniquely defined 
by the following loop, which should always be used as a source of 
symmetry information in preference to the above space-group names. 
They are only intended as comments. 
;
_shelx_estimated_absorpt_t_min 0.269
_shelx_estimated_absorpt_t_max 0.717

loop_
_space_group_symop_operation_xyz
'x, y, z'
'-x, y+1/2, -z+1/2'
'-x, -y, -z'
'x, -y-1/2, z-1/2'

loop_
_atom_site_label
_atom_site_type_symbol
_atom_site_fract_x
_atom_site_fract_y
_atom_site_fract_z
_atom_site_U_iso_or_equiv
_atom_site_adp_type
_atom_site_occupancy
_atom_site_site_symmetry_order
_atom_site_calc_flag
_atom_site_refinement_flags_posn
_atom_site_refinement_flags_adp
_atom_site_refinement_flags_occupancy
_atom_site_disorder_assembly
_atom_site_disorder_group
Cd Cd 0.28693(3) 0.04941(2) 0.44086(3) 0.02656(7) Uani 1 1 d . . . . .
Br Br 0.64002(4) 0.06172(2) 0.61407(4) 0.02986(9) Uani 1 1 d . . . . .
O1 O 0.6784(4) 0.16104(9) 0.1725(3) 0.0471(6) Uani 1 1 d . . . . .
O2 O 0.7354(3) 0.20779(9) -0.1510(2) 0.0353(5) Uani 1 1 d . . . . .
O3 O 0.2221(3) 0.01572(9) 0.6325(2) 0.0315(5) Uani 1 1 d . . . . .
O4 O 0.0149(3) -0.02881(9) 0.6743(2) 0.0327(5) Uani 1 1 d . . . . .
N1 N 0.2660(3) 0.07236(11) 0.2004(3) 0.0318(6) Uani 1 1 d . . . . .
N2 N 0.6203(3) 0.11825(10) -0.0537(3) 0.0306(6) Uani 1 1 d . . . . .
H2A H 0.621520 0.120478 -0.143924 0.037 Uiso 1 1 calc R U . . .
N3 N 0.7742(4) 0.25066(10) 0.0734(3) 0.0323(6) Uani 1 1 d . . . . .
H3A H 0.774711 0.246902 0.163912 0.039 Uiso 1 1 calc R U . . .
N4 N 1.2160(3) 0.36128(10) -0.0064(3) 0.0348(6) Uani 1 1 d . . . . .
C1 C 0.1122(4) 0.09137(16) 0.0888(4) 0.0460(9) Uani 1 1 d . . . . .
H1A H 0.013960 0.095267 0.111379 0.055 Uiso 1 1 calc R U . . .
C2 C 0.0934(5) 0.10525(18) -0.0565(4) 0.0577(11) Uani 1 1 d . . . . .
H2B H -0.014378 0.119348 -0.130921 0.069 Uiso 1 1 calc R U . . .
C3 C 0.2382(5) 0.09794(15) -0.0912(4) 0.0453(9) Uani 1 1 d . . . . .
H3B H 0.227468 0.106520 -0.190532 0.054 Uiso 1 1 calc R U . . .
C4 C 0.3976(4) 0.07803(11) 0.0209(3) 0.0262(6) Uani 1 1 d . . . . .
C5 C 0.4061(4) 0.06623(11) 0.1665(3) 0.0274(6) Uani 1 1 d . . . . .
H5A H 0.513917 0.053473 0.244450 0.033 Uiso 1 1 calc R U . . .
C6 C 0.5591(4) 0.06874(12) -0.0108(4) 0.0322(7) Uani 1 1 d . . . . .
H6A H 0.656002 0.053710 0.082196 0.039 Uiso 1 1 calc R U . . .
H6B H 0.528381 0.042852 -0.095297 0.039 Uiso 1 1 calc R U . . .
C7 C 0.6739(4) 0.15967(12) 0.0420(3) 0.0284(6) Uani 1 1 d . . . . .
C8 C 0.7310(4) 0.20879(11) -0.0242(3) 0.0264(6) Uani 1 1 d . . . . .
C9 C 0.8205(4) 0.30250(12) 0.0303(4) 0.0321(7) Uani 1 1 d . . . . .
H9A H 0.810023 0.329728 0.099248 0.038 Uiso 1 1 calc R U . . .
H9B H 0.733649 0.311033 -0.075901 0.038 Uiso 1 1 calc R U . . .
C10 C 1.0056(4) 0.30550(12) 0.0385(3) 0.0292(7) Uani 1 1 d . . . . .
C11 C 1.1311(5) 0.26490(14) 0.0898(5) 0.0548(11) Uani 1 1 d . . . . .
H11A H 1.104114 0.232401 0.123345 0.066 Uiso 1 1 calc R U . . .
C12 C 1.2972(5) 0.27263(16) 0.0914(6) 0.0716(15) Uani 1 1 d . . . . .
H12A H 1.382911 0.245398 0.125158 0.086 Uiso 1 1 calc R U . . .
C13 C 1.3343(5) 0.32131(15) 0.0421(5) 0.0552(11) Uani 1 1 d . . . . .
H13A H 1.446209 0.326318 0.042837 0.066 Uiso 1 1 calc R U . . .
C14 C 1.0557(4) 0.35271(12) -0.0096(4) 0.0308(7) Uani 1 1 d . . . . .
H14A H 0.971390 0.380270 -0.046581 0.037 Uiso 1 1 calc R U . . .
C15 C 0.0680(4) -0.00368(11) 0.5883(3) 0.0248(6) Uani 1 1 d . . . . .

loop_
_atom_site_aniso_label
_atom_site_aniso_U_11
_atom_site_aniso_U_22
_atom_site_aniso_U_33
_atom_site_aniso_U_23
_atom_site_aniso_U_13
_atom_site_aniso_U_12
Cd 0.02424(12) 0.03149(13) 0.02891(13) 0.00374(9) 0.01619(10) 0.00245(9)
Br 0.02501(16) 0.02870(16) 0.03487(17) -0.00548(12) 0.01213(13) -0.00015(11)
O1 0.0779(18) 0.0425(14) 0.0294(12) -0.0080(10) 0.0312(13) -0.0245(13)
O2 0.0481(14) 0.0363(12) 0.0303(12) -0.0035(9) 0.0253(11) -0.0092(10)
O3 0.0237(10) 0.0436(13) 0.0278(11) 0.0004(9) 0.0120(9) -0.0044(9)
O4 0.0278(11) 0.0447(13) 0.0276(11) 0.0085(9) 0.0139(9) -0.0009(10)
N1 0.0302(14) 0.0384(15) 0.0294(14) 0.0068(11) 0.0154(12) 0.0028(11)
N2 0.0452(15) 0.0272(13) 0.0290(14) -0.0028(11) 0.0252(12) -0.0077(11)
N3 0.0453(16) 0.0307(14) 0.0299(14) -0.0037(11) 0.0247(13) -0.0127(12)
N4 0.0308(14) 0.0344(15) 0.0427(16) -0.0010(12) 0.0194(13) -0.0062(11)
C1 0.0272(17) 0.068(3) 0.043(2) 0.0133(18) 0.0153(16) 0.0069(16)
C2 0.033(2) 0.094(3) 0.036(2) 0.019(2) 0.0056(17) 0.006(2)
C3 0.045(2) 0.062(2) 0.0263(18) 0.0082(16) 0.0133(16) -0.0011(17)
C4 0.0334(16) 0.0218(14) 0.0269(15) -0.0017(11) 0.0164(13) -0.0065(12)
C5 0.0286(16) 0.0283(15) 0.0256(15) 0.0047(12) 0.0121(13) 0.0021(12)
C6 0.0455(19) 0.0236(15) 0.0357(18) -0.0026(13) 0.0255(16) -0.0042(13)
C7 0.0324(16) 0.0304(16) 0.0259(16) 0.0003(12) 0.0161(14) -0.0048(13)
C8 0.0255(15) 0.0282(15) 0.0278(16) -0.0009(12) 0.0139(13) -0.0049(12)
C9 0.0404(18) 0.0239(15) 0.0367(18) -0.0024(13) 0.0213(15) -0.0091(13)
C10 0.0309(16) 0.0278(16) 0.0268(16) -0.0037(12) 0.0108(13) -0.0069(12)
C11 0.043(2) 0.0313(19) 0.083(3) 0.0154(19) 0.021(2) -0.0031(16)
C12 0.037(2) 0.038(2) 0.132(4) 0.015(2) 0.030(2) 0.0040(17)
C13 0.0319(19) 0.039(2) 0.095(3) -0.001(2) 0.028(2) -0.0026(15)
C14 0.0323(17) 0.0274(16) 0.0335(17) 0.0013(12) 0.0151(14) -0.0019(12)
C15 0.0250(15) 0.0247(15) 0.0283(16) 0.0002(12) 0.0150(13) 0.0056(12)

loop_
_atom_type_symbol
_atom_type_description
_atom_type_scat_dispersion_real
_atom_type_scat_dispersion_imag
_atom_type_scat_source
C C 0.0033 0.0016 'International Tables Vol C Tables 4.2.6.8 and 6.1.1.4'
H H 0.0000 0.0000 'International Tables Vol C Tables 4.2.6.8 and 6.1.1.4'
N N 0.0061 0.0033 'International Tables Vol C Tables 4.2.6.8 and 6.1.1.4'
O O 0.0106 0.0060 'International Tables Vol C Tables 4.2.6.8 and 6.1.1.4'
Br Br -0.2901 2.4595 'International Tables Vol C Tables 4.2.6.8 and 6.1.1.4'
Cd Cd -0.8075 1.2024 'International Tables Vol C Tables 4.2.6.8 and 6.1.1.4'

loop_
_geom_angle_atom_site_label_1
_geom_angle_atom_site_label_2
_geom_angle_atom_site_label_3
_geom_angle
_geom_angle_site_symmetry_1
_geom_angle_site_symmetry_3
_geom_angle_publ_flag
O3 Cd N1 162.07(8) . . ?
O3 Cd O4 73.19(7) . 3_556 ?
N1 Cd O4 89.33(8) . 3_556 ?
O3 Cd N4 90.63(8) . 4_466 ?
N1 Cd N4 93.27(9) . 4_466 ?
O4 Cd N4 89.55(8) 3_556 4_466 ?
O3 Cd Br 97.34(5) . . ?
N1 Cd Br 99.85(6) . . ?
O4 Cd Br 170.01(5) 3_556 . ?
N4 Cd Br 93.82(6) 4_466 . ?
O3 Cd Br 86.11(5) . 3_656 ?
N1 Cd Br 89.46(7) . 3_656 ?
O4 Cd Br 88.31(6) 3_556 3_656 ?
N4 Cd Br 176.51(6) 4_466 3_656 ?
Br Cd Br 87.848(11) . 3_656 ?
Cd Br Cd 92.151(11) . 3_656 ?
C15 O3 Cd 115.90(18) . . ?
C15 O4 Cd 114.78(18) . 3_556 ?
C1 N1 C5 118.4(3) . . ?
C1 N1 Cd 120.7(2) . . ?
C5 N1 Cd 121.0(2) . . ?
C7 N2 C6 121.6(2) . . ?
C7 N2 H2A 119.2 . . ?
C6 N2 H2A 119.2 . . ?
C8 N3 C9 121.5(3) . . ?
C8 N3 H3A 119.3 . . ?
C9 N3 H3A 119.3 . . ?
C13 N4 C14 117.6(3) . . ?
C13 N4 Cd 123.6(2) . 4_665 ?
C14 N4 Cd 118.3(2) . 4_665 ?
N1 C1 C2 122.6(3) . . ?
N1 C1 H1A 118.7 . . ?
C2 C1 H1A 118.7 . . ?
C1 C2 C3 118.6(3) . . ?
C1 C2 H2B 120.7 . . ?
C3 C2 H2B 120.7 . . ?
C4 C3 C2 120.1(3) . . ?
C4 C3 H3B 120.0 . . ?
C2 C3 H3B 120.0 . . ?
C3 C4 C5 117.5(3) . . ?
C3 C4 C6 122.4(3) . . ?
C5 C4 C6 120.2(3) . . ?
N1 C5 C4 122.9(3) . . ?
N1 C5 H5A 118.6 . . ?
C4 C5 H5A 118.6 . . ?
N2 C6 C4 111.8(2) . . ?
N2 C6 H6A 109.3 . . ?
C4 C6 H6A 109.3 . . ?
N2 C6 H6B 109.3 . . ?
C4 C6 H6B 109.3 . . ?
H6A C6 H6B 107.9 . . ?
O1 C7 N2 124.9(3) . . ?
O1 C7 C8 120.7(3) . . ?
N2 C7 C8 114.4(2) . . ?
O2 C8 N3 125.8(3) . . ?
O2 C8 C7 122.2(3) . . ?
N3 C8 C7 112.0(2) . . ?
N3 C9 C10 114.7(3) . . ?
N3 C9 H9A 108.6 . . ?
C10 C9 H9A 108.6 . . ?
N3 C9 H9B 108.6 . . ?
C10 C9 H9B 108.6 . . ?
H9A C9 H9B 107.6 . . ?
C11 C10 C14 116.8(3) . . ?
C11 C10 C9 125.2(3) . . ?
C14 C10 C9 118.0(3) . . ?
C10 C11 C12 119.6(3) . . ?
C10 C11 H11A 120.2 . . ?
C12 C11 H11A 120.2 . . ?
C13 C12 C11 119.1(4) . . ?
C13 C12 H12A 120.5 . . ?
C11 C12 H12A 120.5 . . ?
N4 C13 C12 122.4(3) . . ?
N4 C13 H13A 118.8 . . ?
C12 C13 H13A 118.8 . . ?
N4 C14 C10 124.5(3) . . ?
N4 C14 H14A 117.8 . . ?
C10 C14 H14A 117.8 . . ?
O4 C15 O3 124.8(3) . . ?
O4 C15 C15 117.5(3) . 3_556 ?
O3 C15 C15 117.6(3) . 3_556 ?

loop_
_geom_bond_atom_site_label_1
_geom_bond_atom_site_label_2
_geom_bond_distance
_geom_bond_site_symmetry_2
_geom_bond_publ_flag
Cd O3 2.265(2) . ?
Cd N1 2.279(2) . ?
Cd O4 2.301(2) 3_556 ?
Cd N4 2.404(3) 4_466 ?
Cd Br 2.6681(4) . ?
Cd Br 2.9233(4) 3_656 ?
O1 C7 1.220(3) . ?
O2 C8 1.217(3) . ?
O3 C15 1.251(3) . ?
O4 C15 1.248(3) . ?
N1 C1 1.335(4) . ?
N1 C5 1.338(4) . ?
N2 C7 1.315(4) . ?
N2 C6 1.454(4) . ?
N2 H2A 0.8600 . ?
N3 C8 1.333(4) . ?
N3 C9 1.453(4) . ?
N3 H3A 0.8600 . ?
N4 C13 1.327(4) . ?
N4 C14 1.329(4) . ?
C1 C2 1.360(5) . ?
C1 H1A 0.9300 . ?
C2 C3 1.384(5) . ?
C2 H2B 0.9300 . ?
C3 C4 1.373(4) . ?
C3 H3B 0.9300 . ?
C4 C5 1.381(4) . ?
C4 C6 1.508(4) . ?
C5 H5A 0.9300 . ?
C6 H6A 0.9700 . ?
C6 H6B 0.9700 . ?
C7 C8 1.538(4) . ?
C9 C10 1.499(4) . ?
C9 H9A 0.9700 . ?
C9 H9B 0.9700 . ?
C10 C11 1.375(5) . ?
C10 C14 1.386(4) . ?
C11 C12 1.380(5) . ?
C11 H11A 0.9300 . ?
C12 C13 1.379(5) . ?
C12 H12A 0.9300 . ?
C13 H13A 0.9300 . ?
C14 H14A 0.9300 . ?
C15 C15 1.565(6) 3_556 ?
